data_4031471
loop_
_publ_author_name
'MacLean, G.K.'
'Passmore, J.'
'White, P.S.'

_publ_section_title
;
 Preparation and x-ray crystal structure of (S3 N2)2 N As F6 containing
 the bis(thiodithiazyl)aminylium (1+) cation
;
_journal_name_full
;
Journal of the Chemical Society. Dalton Transactions, Inorganic Chemistry 
(1972-)
;
_journal_page_first 211
_journal_page_last 217
_journal_volume 1984
_journal_year 1984
_chemical_formula_sum 'As F6 N5 S6'
_chemical_name_systematic '((S3 N2)2 N) (As F6)'
_space_group_IT_number 15
_symmetry_space_group_name_Hall '-C 2yc'
_symmetry_space_group_name_H-M 'C 1 2/c 1'
_cell_angle_alpha 90
_cell_angle_beta 98.29
_cell_angle_gamma 90
_cell_formula_units_Z 16
_cell_length_a 17.343
_cell_length_b 17.103
_cell_length_c 16.737
_cell_volume 4912.610
_citation_journal_id_ASTM JCDTBI
_cod_data_source_file MacLean_JCDTBI_1984_1033.cif
_cod_data_source_block As1F6N5S6
_cod_original_cell_volume 4912.61
_cod_original_formula_sum 'As1 F6 N5 S6'
_cod_database_code 4031471

loop_
_symmetry_equiv_pos_as_xyz
x,y,z
-x,y,-z+1/2
-x,-y,-z
x,-y,z-1/2
x+1/2,y+1/2,z
-x+1/2,y+1/2,-z+1/2
-x+1/2,-y+1/2,-z
x+1/2,-y+1/2,z-1/2

loop_
_atom_site_label
_atom_site_type_symbol
_atom_site_fract_x
_atom_site_fract_y
_atom_site_fract_z
_atom_site_occupancy
_atom_site_U_iso_or_equiv
S12 S+2 0.0935 0.5658 0.4013 1 0.0
F11 F-1 0.4313 0.4309 0.0791 1 0.0
S10 S+2 0.216 0.5911 0.4059 1 0.0
F10 F-1 0.4075 0.2429 0.039 1 0.0
As1 As+5 0.32858 0.09327 0.43495 1 0.0
N4 N-3 -0.1763 0.3722 0.3009 1 0.0
N6 N-3 0.3416 0.3471 0.3071 1 0.0
As2 As+5 0.4189 0.33777 0.05872 1 0.0
N3 N+1 -0.0023 0.2657 0.3515 1 0.0
N2 N-3 0.1369 0.2248 0.3265 1 0.0
F12 F-1 0.5096 0.3322 0.0361 1 0.0
F6 F-1 0.3237 -0.0008 0.4555 1 0.0
S1 S+2 0.0527 0.1056 0.3918 1 0.0
S5 S+2 -0.1119 0.4227 0.2752 1 0.0
S3 S+2 0.0787 0.2294 0.3961 1 0.0
S9 S+2 0.3247 0.4797 0.4057 1 0.0
N10 N-3 0.0628 0.6121 0.321 1 0.0
F1 F-1 0.3628 0.1108 0.5355 1 0.0
S11 S+2 0.1226 0.665 0.2833 1 0.0
F9 F-1 0.33 0.3411 0.0846 1 0.0
N1 N-3 0.0825 0.0895 0.3074 1 0.0
S8 S+2 0.3872 0.4156 0.2797 1 0.0
S6 S+2 -0.031 0.3401 0.3998 1 0.0
S7 S+2 0.3028 0.3557 0.3883 1 0.0
N8 N+1 0.2448 0.5166 0.3573 1 0.0
F3 F-1 0.2388 0.1027 0.4554 1 0.0
N9 N-3 0.2042 0.6611 0.3383 1 0.0
S4 S+2 -0.1562 0.3205 0.3825 1 0.0
F4 F-1 0.2941 0.075 0.3367 1 0.0
N7 N-3 0.3889 0.4838 0.343 1 0.0
N5 N-3 -0.0358 0.4132 0.3365 1 0.0
F7 F-1 0.3856 0.3588 -0.0405 1 0.0
S2 S+2 0.1283 0.1521 0.2696 1 0.0
F5 F-1 0.4172 0.0789 0.4138 1 0.0
F2 F-1 0.3335 0.1847 0.4131 1 0.0
F8 F-1 0.452 0.3159 0.1565 1 0.0
